data_9012648
loop_
_publ_author_name
'Belovitskaya, Y. V.'
'Pekov, I. V.'
'Gobechiya, E. R.'
'Kabalov, Y. K.'
'Schneider, J.'

_publ_section_title
;
 Determination of the crystal structure of khanneshite by the Rietveld method
;
_journal_name_full 'Crystallography Reports'
_journal_page_first 39
_journal_page_last 42
_journal_paper_doi 10.1134/1.1446907
_journal_volume 47
_journal_year 2002
_chemical_compound_source 'Khibiny massif, Kola Peninsula, Russia'
_chemical_formula_sum 'C5 Ba1.08 Ca0.87 Ce0.48 La0.18 Na2.58 Nd0.15 O15 Pr0.03 Sr0.63'
_chemical_name_mineral Khanneshite
_space_group_IT_number 186
_symmetry_space_group_name_Hall 'P 6c -2c'
_symmetry_space_group_name_H-M 'P 63 m c'
_cell_angle_alpha 90
_cell_angle_beta 90
_cell_angle_gamma 120
_cell_length_a 10.5790
_cell_length_b 10.5790
_cell_length_c 6.5446
_cell_formula_units_Z 2
_cell_volume 634.312
_database_code_amcsd 0012375
_exptl_crystal_density_diffrn 3.748
_cod_original_formula_sum 'Na2.58 Ca.87 Sr.63 Ba1.08 Ce.48 La.18 Nd.15 Pr.03 C5 O15'
_cod_database_code 9012648

loop_
_space_group_symop_operation_xyz
x,y,z
-x,-x+y,1/2+z
x-y,x,1/2+z
-y,-x,z
-y,x-y,z
x-y,-y,1/2+z
-x,-y,1/2+z
x,x-y,z
-x+y,-x,z
y,x,1/2+z
y,-x+y,1/2+z
-x+y,y,z

loop_
_atom_site_label
_atom_site_fract_x
_atom_site_fract_y
_atom_site_fract_z
_atom_site_occupancy
_atom_site_U_iso_or_equiv
NaA 0.52460 0.47540 0.30800 0.86000 0.01393
CaA 0.52460 0.47540 0.30800 0.14000 0.01393
SrB 0.84030 0.15970 0.00000 0.21000 0.01077
BaB 0.84030 0.15970 0.00000 0.36000 0.01077
CeB 0.84030 0.15970 0.00000 0.16000 0.01077
LaB 0.84030 0.15970 0.00000 0.06000 0.01077
NdB 0.84030 0.15970 0.00000 0.05000 0.01077
PrB 0.84030 0.15970 0.00000 0.01000 0.01077
CaB 0.84030 0.15970 0.00000 0.15000 0.01077
C1 0.79900 0.20100 0.54100 1.00000 0.01773
C2 0.00000 0.00000 0.83800 1.00000 0.01267
C3 0.33333 0.66667 0.50000 1.00000 0.03800
O1 0.37900 0.08500 0.62900 1.00000 0.02026
O2 0.92800 0.07200 0.34400 1.00000 0.04686
O3 0.40500 0.59500 0.48600 1.00000 0.02406
O4 0.77400 0.22600 0.35900 1.00000 0.03040

loop_
_cod_related_entry_id
_cod_related_entry_database
_cod_related_entry_code
1 AMCSD 0012375
